data_4023320
loop_
_publ_author_name
'Yunfei Du'
'Junbiao Chang'
'John Reiner'
'Kang Zhao'

_publ_section_title
;
 Formation of N-Alkoxyindole Framework: Intramolecular
 Heterocyclization of 3-Alkoxyimino-2-arylalkylnitriles Mediated by
 Ferric Chloride
;
_journal_name_full 'Journal of Organic Chemistry'
_journal_page_first 2007
_journal_page_last 2010
_journal_paper_doi 10.1021/jo7024477
_journal_volume 73
_journal_year 2008
_chemical_formula_sum 'C12 H12 N2 O'
_chemical_formula_weight 200.24
_chemical_name_systematic
; 
 ? 
;
_space_group_IT_number 14
_symmetry_cell_setting monoclinic
_symmetry_space_group_name_Hall '-P 2ybc'
_symmetry_space_group_name_H-M 'P 1 21/c 1'
_atom_sites_solution_hydrogens geom
_atom_sites_solution_primary direct
_atom_sites_solution_secondary difmap
_audit_creation_method SHELXL-97
_cell_angle_alpha 90.00
_cell_angle_beta 111.122(6)
_cell_angle_gamma 90.00
_cell_formula_units_Z 4
_cell_length_a 8.944(3)
_cell_length_b 11.148(4)
_cell_length_c 11.494(4)
_cell_measurement_reflns_used 2151
_cell_measurement_temperature 294(2)
_cell_measurement_theta_max 26.29
_cell_measurement_theta_min 2.64
_cell_volume 1069.0(7)
_computing_cell_refinement 'Bruker SMART'
_computing_data_collection 'Bruker SMART'
_computing_data_reduction 'Bruker SAINT'
_computing_molecular_graphics 'Bruker SHELXTL'
_computing_publication_material 'Bruker SHELXTL'
_computing_structure_refinement 'SHELXL-97 (Sheldrick, 1997)'
_computing_structure_solution 'SHELXS-97 (Sheldrick, 1990)'
_diffrn_ambient_temperature 294(2)
_diffrn_measured_fraction_theta_full 0.993
_diffrn_measured_fraction_theta_max 0.993
_diffrn_measurement_device_type 'CCD area detector'
_diffrn_measurement_method 'phi and omega scans'
_diffrn_radiation_monochromator graphite
_diffrn_radiation_source 'fine-focus sealed tube'
_diffrn_radiation_type MoK\a
_diffrn_radiation_wavelength 0.71073
_diffrn_reflns_av_R_equivalents 0.0406
_diffrn_reflns_av_sigmaI/netI 0.0415
_diffrn_reflns_limit_h_max 11
_diffrn_reflns_limit_h_min -5
_diffrn_reflns_limit_k_max 12
_diffrn_reflns_limit_k_min -13
_diffrn_reflns_limit_l_max 14
_diffrn_reflns_limit_l_min -14
_diffrn_reflns_number 5826
_diffrn_reflns_theta_full 26.35
_diffrn_reflns_theta_max 26.35
_diffrn_reflns_theta_min 2.44
_exptl_absorpt_coefficient_mu 0.081
_exptl_absorpt_correction_T_max 1.000000
_exptl_absorpt_correction_T_min 0.789556
_exptl_absorpt_correction_type multi-scan
_exptl_absorpt_process_details SADABS
_exptl_crystal_density_diffrn 1.244
_exptl_crystal_density_meas ?
_exptl_crystal_density_method 'not measured'
_exptl_crystal_F_000 424
_exptl_crystal_size_max 0.32
_exptl_crystal_size_mid 0.30
_exptl_crystal_size_min 0.24
_refine_diff_density_max 0.184
_refine_diff_density_min -0.141
_refine_diff_density_rms 0.035
_refine_ls_extinction_coef 0.060(6)
_refine_ls_extinction_expression Fc^*^=kFc[1+0.001xFc^2^\l^3^/sin(2\q)]^-1/4^
_refine_ls_extinction_method SHELXL
_refine_ls_goodness_of_fit_ref 1.031
_refine_ls_hydrogen_treatment constr
_refine_ls_matrix_type full
_refine_ls_number_parameters 140
_refine_ls_number_reflns 2164
_refine_ls_number_restraints 0
_refine_ls_restrained_S_all 1.031
_refine_ls_R_factor_all 0.0664
_refine_ls_R_factor_gt 0.0414
_refine_ls_shift/su_max 0.002
_refine_ls_shift/su_mean 0.000
_refine_ls_structure_factor_coef Fsqd
_refine_ls_weighting_details 'calc w=1/[\s^2^(Fo^2^)+(0.0582P)^2^+0.2102P] where P=(Fo^2^+2Fc^2^)/3'
_refine_ls_weighting_scheme calc
_refine_ls_wR_factor_gt 0.1072
_refine_ls_wR_factor_ref 0.1239
_reflns_number_gt 1527
_reflns_number_total 2164
_reflns_threshold_expression >2sigma(I)
_cod_data_source_file jo7024477-File003.cif
_cod_data_source_block 50914a
_cod_depositor_comments
;
The following automatic conversions were performed:
'_symmetry_cell_setting' value 'Monoclinic' changed to 'monoclinic'
according to '/home/saulius/struct/CIF-dictionaries/cif_core.dic'
dictionary named 'cif_core.dic' version 2.4.1 from
2010-06-29.

'_exptl_absorpt_correction_type' value 'MULTI-SCAN' changed
to 'multi-scan' according to
'/home/saulius/struct/CIF-dictionaries/cif_core.dic' dictionary named
'cif_core.dic' version 2.4.1 from 2010-06-29.

Automatic conversion script
Id: cif_fix_enum 1527 2010-12-29 10:47:43Z saulius 

The following automatic conversions were performed:

'_exptl_crystal_density_meas' value 'NONE' was changed to '?' - the
value is perceived as not measured.

Automatic conversion script
Id: cif_fix_values 3008 2015-01-20 13:52:24Z robertas 
;
_cod_original_sg_symbol_H-M 'P 21/c'
_cod_database_code 4023320

loop_
_symmetry_equiv_pos_as_xyz
'x, y, z'
'-x, y+1/2, -z+1/2'
'-x, -y, -z'
'x, -y-1/2, z-1/2'

loop_
_atom_site_label
_atom_site_type_symbol
_atom_site_fract_x
_atom_site_fract_y
_atom_site_fract_z
_atom_site_U_iso_or_equiv
_atom_site_adp_type
_atom_site_occupancy
_atom_site_symmetry_multiplicity
_atom_site_calc_flag
_atom_site_refinement_flags
_atom_site_disorder_assembly
_atom_site_disorder_group
O1 O 0.11192(15) 0.36803(10) 0.20215(10) 0.0506(4) Uani 1 1 d . . .
N1 N 0.17141(16) 0.42303(12) 0.31755(11) 0.0417(4) Uani 1 1 d . . .
N2 N 0.1231(2) 0.71423(15) 0.59762(16) 0.0690(5) Uani 1 1 d . . .
C1 C 0.29515(19) 0.37738(14) 0.41872(14) 0.0393(4) Uani 1 1 d . . .
C2 C 0.3968(2) 0.28029(14) 0.42852(16) 0.0457(4) Uani 1 1 d . . .
H2 H 0.3862 0.2324 0.3597 0.055 Uiso 1 1 calc R . .
C3 C 0.5137(2) 0.25714(16) 0.54295(17) 0.0487(4) Uani 1 1 d . . .
C4 C 0.6280(2) 0.15301(18) 0.5608(2) 0.0679(6) Uani 1 1 d . . .
H4A H 0.5943 0.0878 0.6000 0.102 Uiso 1 1 calc R . .
H4B H 0.7340 0.1776 0.6124 0.102 Uiso 1 1 calc R . .
H4C H 0.6283 0.1274 0.4811 0.102 Uiso 1 1 calc R . .
C5 C 0.5265(2) 0.33153(17) 0.64521(16) 0.0523(5) Uani 1 1 d . . .
H5 H 0.6059 0.3153 0.7220 0.063 Uiso 1 1 calc R . .
C6 C 0.4260(2) 0.42701(16) 0.63548(15) 0.0483(5) Uani 1 1 d . . .
H6 H 0.4372 0.4746 0.7046 0.058 Uiso 1 1 calc R . .
C7 C 0.30633(19) 0.45181(14) 0.51993(15) 0.0400(4) Uani 1 1 d . . .
C8 C 0.18211(19) 0.54107(14) 0.47374(15) 0.0404(4) Uani 1 1 d . . .
C9 C 0.1485(2) 0.63659(16) 0.54210(16) 0.0480(4) Uani 1 1 d . . .
C10 C 0.09992(19) 0.51973(14) 0.34868(15) 0.0396(4) Uani 1 1 d . . .
C11 C -0.0405(2) 0.58114(16) 0.25775(17) 0.0525(5) Uani 1 1 d . . .
H11A H -0.0051 0.6354 0.2082 0.079 Uiso 1 1 calc R . .
H11B H -0.0960 0.6251 0.3016 0.079 Uiso 1 1 calc R . .
H11C H -0.1114 0.5227 0.2045 0.079 Uiso 1 1 calc R . .
C12 C 0.1937(3) 0.4103(2) 0.12270(17) 0.0695(6) Uani 1 1 d . . .
H12A H 0.1749 0.4948 0.1082 0.104 Uiso 1 1 calc R . .
H12B H 0.1542 0.3684 0.0446 0.104 Uiso 1 1 calc R . .
H12C H 0.3067 0.3961 0.1623 0.104 Uiso 1 1 calc R . .

loop_
_atom_site_aniso_label
_atom_site_aniso_U_11
_atom_site_aniso_U_22
_atom_site_aniso_U_33
_atom_site_aniso_U_23
_atom_site_aniso_U_13
_atom_site_aniso_U_12
O1 0.0608(8) 0.0477(7) 0.0392(6) -0.0099(5) 0.0133(6) -0.0105(6)
N1 0.0493(8) 0.0402(7) 0.0332(7) -0.0049(6) 0.0117(6) -0.0025(6)
N2 0.0796(12) 0.0624(11) 0.0682(11) -0.0202(9) 0.0308(10) -0.0003(9)
C1 0.0433(9) 0.0384(8) 0.0367(8) 0.0014(6) 0.0150(7) -0.0041(7)
C2 0.0516(10) 0.0402(9) 0.0491(10) -0.0001(7) 0.0228(9) -0.0019(8)
C3 0.0467(10) 0.0461(10) 0.0561(11) 0.0108(8) 0.0220(9) -0.0002(8)
C4 0.0667(13) 0.0563(12) 0.0808(14) 0.0180(10) 0.0267(12) 0.0128(10)
C5 0.0480(10) 0.0608(11) 0.0441(10) 0.0110(8) 0.0117(8) -0.0015(9)
C6 0.0498(10) 0.0567(11) 0.0374(9) -0.0023(8) 0.0144(8) -0.0070(9)
C7 0.0420(9) 0.0412(9) 0.0385(8) -0.0009(7) 0.0167(7) -0.0069(7)
C8 0.0438(9) 0.0387(8) 0.0419(9) -0.0037(7) 0.0194(8) -0.0061(7)
C9 0.0499(10) 0.0479(10) 0.0481(10) -0.0064(8) 0.0198(8) -0.0062(8)
C10 0.0418(9) 0.0347(8) 0.0438(9) 0.0005(7) 0.0172(7) -0.0056(7)
C11 0.0536(11) 0.0452(10) 0.0545(11) 0.0029(8) 0.0145(9) 0.0014(8)
C12 0.0805(15) 0.0883(16) 0.0445(11) -0.0039(10) 0.0282(11) -0.0041(12)

loop_
_atom_type_symbol
_atom_type_description
_atom_type_scat_dispersion_real
_atom_type_scat_dispersion_imag
_atom_type_scat_source
C C 0.0033 0.0016 'International Tables Vol C Tables 4.2.6.8 and 6.1.1.4'
H H 0.0000 0.0000 'International Tables Vol C Tables 4.2.6.8 and 6.1.1.4'
N N 0.0061 0.0033 'International Tables Vol C Tables 4.2.6.8 and 6.1.1.4'
O O 0.0106 0.0060 'International Tables Vol C Tables 4.2.6.8 and 6.1.1.4'

loop_
_geom_angle_atom_site_label_1
_geom_angle_atom_site_label_2
_geom_angle_atom_site_label_3
_geom_angle
_geom_angle_site_symmetry_1
_geom_angle_site_symmetry_3
_geom_angle_publ_flag
N1 O1 C12 110.82(13) . . ?
C10 N1 C1 112.27(13) . . ?
C10 N1 O1 123.18(13) . . ?
C1 N1 O1 123.99(13) . . ?
N1 C1 C2 131.03(15) . . ?
N1 C1 C7 106.03(14) . . ?
C2 C1 C7 122.93(15) . . ?
C3 C2 C1 118.14(16) . . ?
C3 C2 H2 120.9 . . ?
C1 C2 H2 120.9 . . ?
C2 C3 C5 119.46(16) . . ?
C2 C3 C4 121.10(17) . . ?
C5 C3 C4 119.44(17) . . ?
C3 C4 H4A 109.5 . . ?
C3 C4 H4B 109.5 . . ?
H4A C4 H4B 109.5 . . ?
C3 C4 H4C 109.5 . . ?
H4A C4 H4C 109.5 . . ?
H4B C4 H4C 109.5 . . ?
C6 C5 C3 122.34(17) . . ?
C6 C5 H5 118.8 . . ?
C3 C5 H5 118.8 . . ?
C5 C6 C7 119.02(16) . . ?
C5 C6 H6 120.5 . . ?
C7 C6 H6 120.5 . . ?
C6 C7 C1 118.12(15) . . ?
C6 C7 C8 135.18(15) . . ?
C1 C7 C8 106.71(14) . . ?
C10 C8 C9 124.56(16) . . ?
C10 C8 C7 108.37(14) . . ?
C9 C8 C7 127.07(15) . . ?
N2 C9 C8 179.23(19) . . ?
N1 C10 C8 106.58(14) . . ?
N1 C10 C11 122.57(14) . . ?
C8 C10 C11 130.84(15) . . ?
C10 C11 H11A 109.5 . . ?
C10 C11 H11B 109.5 . . ?
H11A C11 H11B 109.5 . . ?
C10 C11 H11C 109.5 . . ?
H11A C11 H11C 109.5 . . ?
H11B C11 H11C 109.5 . . ?
O1 C12 H12A 109.5 . . ?
O1 C12 H12B 109.5 . . ?
H12A C12 H12B 109.5 . . ?
O1 C12 H12C 109.5 . . ?
H12A C12 H12C 109.5 . . ?
H12B C12 H12C 109.5 . . ?

loop_
_geom_bond_atom_site_label_1
_geom_bond_atom_site_label_2
_geom_bond_distance
_geom_bond_site_symmetry_2
_geom_bond_publ_flag
O1 N1 1.3819(17) . ?
O1 C12 1.440(2) . ?
N1 C10 1.365(2) . ?
N1 C1 1.381(2) . ?
N2 C9 1.146(2) . ?
C1 C2 1.392(2) . ?
C1 C7 1.403(2) . ?
C2 C3 1.378(2) . ?
C2 H2 0.9300 . ?
C3 C5 1.409(3) . ?
C3 C4 1.511(3) . ?
C4 H4A 0.9600 . ?
C4 H4B 0.9600 . ?
C4 H4C 0.9600 . ?
C5 C6 1.371(3) . ?
C5 H5 0.9300 . ?
C6 C7 1.401(2) . ?
C6 H6 0.9300 . ?
C7 C8 1.443(2) . ?
C8 C10 1.379(2) . ?
C8 C9 1.418(2) . ?
C10 C11 1.481(2) . ?
C11 H11A 0.9600 . ?
C11 H11B 0.9600 . ?
C11 H11C 0.9600 . ?
C12 H12A 0.9600 . ?
C12 H12B 0.9600 . ?
C12 H12C 0.9600 . ?

loop_
_geom_torsion_atom_site_label_1
_geom_torsion_atom_site_label_2
_geom_torsion_atom_site_label_3
_geom_torsion_atom_site_label_4
_geom_torsion
_geom_torsion_site_symmetry_1
_geom_torsion_site_symmetry_2
_geom_torsion_site_symmetry_3
_geom_torsion_site_symmetry_4
_geom_torsion_publ_flag
C12 O1 N1 C10 97.80(18) . . . . ?
C12 O1 N1 C1 -91.46(18) . . . . ?
C10 N1 C1 C2 179.25(16) . . . . ?
O1 N1 C1 C2 7.6(3) . . . . ?
C10 N1 C1 C7 -1.82(17) . . . . ?
O1 N1 C1 C7 -173.45(13) . . . . ?
N1 C1 C2 C3 178.54(15) . . . . ?
C7 C1 C2 C3 -0.2(2) . . . . ?
C1 C2 C3 C5 0.0(2) . . . . ?
C1 C2 C3 C4 179.77(15) . . . . ?
C2 C3 C5 C6 0.1(3) . . . . ?
C4 C3 C5 C6 -179.64(16) . . . . ?
C3 C5 C6 C7 0.0(3) . . . . ?
C5 C6 C7 C1 -0.2(2) . . . . ?
C5 C6 C7 C8 -179.84(17) . . . . ?
N1 C1 C7 C6 -178.70(13) . . . . ?
C2 C1 C7 C6 0.3(2) . . . . ?
N1 C1 C7 C8 1.04(17) . . . . ?
C2 C1 C7 C8 -179.93(14) . . . . ?
C6 C7 C8 C10 179.70(17) . . . . ?
C1 C7 C8 C10 0.03(17) . . . . ?
C6 C7 C8 C9 0.6(3) . . . . ?
C1 C7 C8 C9 -179.10(15) . . . . ?
C10 C8 C9 N2 -120(15) . . . . ?
C7 C8 C9 N2 59(15) . . . . ?
C1 N1 C10 C8 1.84(18) . . . . ?
O1 N1 C10 C8 173.55(13) . . . . ?
C1 N1 C10 C11 -177.15(14) . . . . ?
O1 N1 C10 C11 -5.4(2) . . . . ?
C9 C8 C10 N1 178.06(15) . . . . ?
C7 C8 C10 N1 -1.10(17) . . . . ?
C9 C8 C10 C11 -3.1(3) . . . . ?
C7 C8 C10 C11 177.78(16) . . . . ?

loop_
_cod_related_entry_id
_cod_related_entry_database
_cod_related_entry_code
1 ChemSpider 30658650
